data_7001298
loop_
_publ_author_name
'Raynal, Matthieu'
'Cazin, Catherine S. J.'
'Vall\'ee, Christophe'
'Olivier-Bourbigou, H\'el\`ene'
'Braunstein, Pierre'

_publ_section_title
;
 A new stable CNHC&#x2041;CH&#x2041;CNHCN-heterocyclic dicarbene
 ligand: its mono- and dinuclear Ir(i) and Ir(i)--Rh(i) complexes
;
_journal_issue 19
_journal_name_full 'Dalton Transactions'
_journal_page_first 3824
_journal_page_last 3832
_journal_paper_doi 10.1039/b902733e
_journal_year 2009
_chemical_formula_moiety 'C18 H22 N4 S2'
_chemical_formula_sum 'C18 H22 N4 S2'
_chemical_formula_weight 358.52
_space_group_IT_number 14
_symmetry_cell_setting monoclinic
_symmetry_Int_Tables_number 14
_symmetry_space_group_name_Hall '-P 2ybc'
_symmetry_space_group_name_H-M 'P 1 21/c 1'
_atom_sites_solution_hydrogens geom
_atom_sites_solution_primary direct
_atom_sites_solution_secondary difmap
_audit_creation_method SHELXL-97
_cell_angle_alpha 90.00
_cell_angle_beta 103.675(2)
_cell_angle_gamma 90.00
_cell_formula_units_Z 8
_cell_length_a 14.1399(3)
_cell_length_b 9.5935(3)
_cell_length_c 28.2325(8)
_cell_measurement_reflns_used 8345
_cell_measurement_temperature 173(2)
_cell_measurement_theta_max 29.131
_cell_measurement_theta_min 0.998
_cell_volume 3721.21(18)
_computing_cell_refinement 'HKL Scalepack (Otwinowski & Minor 1997)'
_computing_data_reduction 'HKL Denzo and Scalepack (Otwinowski & Minor 1997)'
_computing_molecular_graphics ORTEP-3
_computing_publication_material PLATON
_computing_structure_refinement 'SHELXL-97 (Sheldrick, 1997)'
_computing_structure_solution 'SHELXS-97 (Sheldrick, 1997)'
_diffrn_ambient_temperature 173(2)
_diffrn_detector_area_resol_mean 9
_diffrn_measured_fraction_theta_full 0.993
_diffrn_measured_fraction_theta_max 0.993
_diffrn_measurement_device_type KappaCCD
_diffrn_measurement_method CCD
_diffrn_radiation_monochromator graphite
_diffrn_radiation_probe x-ray
_diffrn_radiation_type MoK\a
_diffrn_radiation_wavelength 0.71073
_diffrn_reflns_av_R_equivalents 0.0265
_diffrn_reflns_av_sigmaI/netI 0.0509
_diffrn_reflns_limit_h_max 18
_diffrn_reflns_limit_h_min -18
_diffrn_reflns_limit_k_max 12
_diffrn_reflns_limit_k_min -11
_diffrn_reflns_limit_l_max 35
_diffrn_reflns_limit_l_min -36
_diffrn_reflns_number 13019
_diffrn_reflns_theta_full 27.00
_diffrn_reflns_theta_max 27.00
_diffrn_reflns_theta_min 1.48
_diffrn_source 'fine-focus sealed tube'
_exptl_absorpt_coefficient_mu 0.293
_exptl_absorpt_correction_type none
_exptl_crystal_colour colorless
_exptl_crystal_density_diffrn 1.280
_exptl_crystal_density_method 'not measured'
_exptl_crystal_description prism
_exptl_crystal_F_000 1520
_exptl_crystal_size_max 0.25
_exptl_crystal_size_mid 0.15
_exptl_crystal_size_min 0.15
_refine_diff_density_max 0.517
_refine_diff_density_min -0.323
_refine_diff_density_rms 0.071
_refine_ls_extinction_method none
_refine_ls_goodness_of_fit_ref 1.059
_refine_ls_hydrogen_treatment constr
_refine_ls_matrix_type full
_refine_ls_number_parameters 437
_refine_ls_number_reflns 8071
_refine_ls_number_restraints 0
_refine_ls_restrained_S_all 1.059
_refine_ls_R_factor_all 0.0805
_refine_ls_R_factor_gt 0.0468
_refine_ls_shift/su_max 0.002
_refine_ls_shift/su_mean 0.000
_refine_ls_structure_factor_coef Fsqd
_refine_ls_weighting_details 'calc w=1/[\s^2^(Fo^2^)+(0.0853P)^2^+0.0000P] where P=(Fo^2^+2Fc^2^)/3'
_refine_ls_weighting_scheme calc
_refine_ls_wR_factor_gt 0.1307
_refine_ls_wR_factor_ref 0.1499
_reflns_number_gt 5472
_reflns_number_total 8071
_reflns_threshold_expression >2sigma(I)
_cod_data_source_file b902733e.txt
_cod_data_source_block 1
_cod_original_sg_symbol_H-M 'P 21/c'
_cod_database_code 7001298

loop_
_symmetry_equiv_pos_as_xyz
'x, y, z'
'-x, y+1/2, -z+1/2'
'-x, -y, -z'
'x, -y-1/2, z-1/2'

loop_
_atom_site_label
_atom_site_type_symbol
_atom_site_fract_x
_atom_site_fract_y
_atom_site_fract_z
_atom_site_U_iso_or_equiv
_atom_site_adp_type
_atom_site_occupancy
_atom_site_symmetry_multiplicity
_atom_site_calc_flag
_atom_site_refinement_flags
_atom_site_disorder_assembly
_atom_site_disorder_group
S1A S 0.07367(4) 0.18309(6) 0.66687(2) 0.03725(17) Uani 1 1 d . . .
S2A S 0.63325(5) 0.24253(9) 0.95088(2) 0.0570(2) Uani 1 1 d . . .
C1A C 0.16947(14) 0.2237(2) 0.64304(8) 0.0284(5) Uani 1 1 d . . .
C2A C 0.32099(15) 0.2399(3) 0.63130(8) 0.0382(6) Uani 1 1 d . . .
H2A H 0.3879 0.2295 0.6358 0.046 Uiso 1 1 calc R . .
C3A C 0.26131(15) 0.3087(3) 0.59500(8) 0.0407(6) Uani 1 1 d . . .
H3 H 0.2793 0.3546 0.5695 0.049 Uiso 1 1 calc R . .
C4A C 0.08163(15) 0.3634(3) 0.57074(8) 0.0401(6) Uani 1 1 d . . .
H4A1 H 0.0267 0.3507 0.5854 0.048 Uiso 1 1 calc R . .
H4A2 H 0.0667 0.3168 0.5394 0.048 Uiso 1 1 calc R . .
C5A C 0.09574(18) 0.5166(3) 0.56322(9) 0.0516(7) Uani 1 1 d . . .
H5A1 H 0.1177 0.5614 0.5943 0.077 Uiso 1 1 calc R . .
H5A2 H 0.0351 0.5571 0.5462 0.077 Uiso 1 1 calc R . .
H5A3 H 0.1434 0.5290 0.5444 0.077 Uiso 1 1 calc R . .
C6A C 0.30120(15) 0.1081(2) 0.70566(8) 0.0346(5) Uani 1 1 d . . .
H6A1 H 0.3343 0.0256 0.6980 0.042 Uiso 1 1 calc R . .
H6A2 H 0.2469 0.0776 0.7186 0.042 Uiso 1 1 calc R . .
C7A C 0.37060(13) 0.1911(2) 0.74413(7) 0.0271(5) Uani 1 1 d . . .
C8A C 0.35483(14) 0.3316(2) 0.75145(7) 0.0290(5) Uani 1 1 d . . .
H8A H 0.3013 0.3768 0.7320 0.035 Uiso 1 1 calc R . .
C9A C 0.41883(14) 0.4044(2) 0.78775(8) 0.0309(5) Uani 1 1 d . . .
H9A H 0.4081 0.4984 0.7927 0.037 Uiso 1 1 calc R . .
C10A C 0.49860(14) 0.3378(2) 0.81669(8) 0.0310(5) Uani 1 1 d . . .
H10A H 0.5416 0.3874 0.8408 0.037 Uiso 1 1 calc R . .
C11A C 0.51491(14) 0.1967(2) 0.80996(7) 0.0273(5) Uani 1 1 d . . .
C12A C 0.45022(13) 0.1249(2) 0.77333(7) 0.0275(5) Uani 1 1 d . . .
H12A H 0.4607 0.0308 0.7684 0.033 Uiso 1 1 calc R . .
C13A C 0.59938(14) 0.1196(2) 0.84248(8) 0.0353(5) Uani 1 1 d . . .
H13A H 0.5770 0.0750 0.8687 0.042 Uiso 1 1 calc R . .
H13B H 0.6211 0.0469 0.8236 0.042 Uiso 1 1 calc R . .
C14A C 0.69637(14) 0.2699(2) 0.90835(8) 0.0314(5) Uani 1 1 d . . .
C15A C 0.74774(15) 0.2607(2) 0.83918(8) 0.0330(5) Uani 1 1 d . . .
H15A H 0.7521 0.2367 0.8079 0.040 Uiso 1 1 calc R . .
C16A C 0.80481(15) 0.3511(2) 0.86891(8) 0.0343(5) Uani 1 1 d . . .
H16A H 0.8567 0.4006 0.8622 0.041 Uiso 1 1 calc R . .
C17A C 0.81584(16) 0.4444(3) 0.95361(8) 0.0429(6) Uani 1 1 d . . .
H17A H 0.7648 0.4761 0.9687 0.051 Uiso 1 1 calc R . .
H17B H 0.8454 0.5259 0.9427 0.051 Uiso 1 1 calc R . .
C18A C 0.89195(16) 0.3673(3) 0.99103(9) 0.0480(6) Uani 1 1 d . . .
H18A H 0.8631 0.2866 1.0020 0.072 Uiso 1 1 calc R . .
H18B H 0.9171 0.4275 1.0182 0.072 Uiso 1 1 calc R . .
H18C H 0.9440 0.3388 0.9766 0.072 Uiso 1 1 calc R . .
N1A N 0.26386(11) 0.18697(19) 0.66103(6) 0.0307(4) Uani 1 1 d . . .
N2A N 0.16835(12) 0.2994(2) 0.60218(7) 0.0332(4) Uani 1 1 d . . .
N3A N 0.68132(12) 0.20946(19) 0.86342(6) 0.0303(4) Uani 1 1 d . . .
N4A N 0.77262(11) 0.3574(2) 0.91117(6) 0.0318(4) Uani 1 1 d . . .
S1B S -0.16246(5) 0.76056(8) 0.54005(2) 0.04678(19) Uani 1 1 d . . .
S2B S 0.40607(4) 0.78002(7) 0.82503(2) 0.03958(17) Uani 1 1 d . . .
C1B C -0.19727(15) 0.7375(2) 0.59264(8) 0.0295(5) Uani 1 1 d . . .
C2B C -0.19927(16) 0.7344(3) 0.67194(8) 0.0388(6) Uani 1 1 d . . .
H2B H -0.1797 0.7444 0.7056 0.047 Uiso 1 1 calc R . .
C3B C -0.28500(16) 0.6879(3) 0.64688(8) 0.0400(6) Uani 1 1 d . . .
H3B H -0.3364 0.6593 0.6599 0.048 Uiso 1 1 calc R . .
C4B C -0.36369(15) 0.6427(3) 0.55840(9) 0.0444(6) Uani 1 1 d . . .
H4B1 H -0.3547 0.6803 0.5279 0.053 Uiso 1 1 calc R . .
H4B2 H -0.4249 0.6780 0.5634 0.053 Uiso 1 1 calc R . .
C5B C -0.3681(3) 0.4880(3) 0.55524(12) 0.0874(11) Uani 1 1 d . . .
H5B1 H -0.3095 0.4532 0.5479 0.131 Uiso 1 1 calc R . .
H5B2 H -0.4231 0.4606 0.5299 0.131 Uiso 1 1 calc R . .
H5B3 H -0.3746 0.4503 0.5858 0.131 Uiso 1 1 calc R . .
C6B C -0.04697(15) 0.8253(3) 0.65042(8) 0.0421(6) Uani 1 1 d . . .
H6B1 H -0.0507 0.9218 0.6601 0.051 Uiso 1 1 calc R . .
H6B2 H -0.0208 0.8237 0.6216 0.051 Uiso 1 1 calc R . .
C7B C 0.02028(15) 0.7469(2) 0.69084(8) 0.0315(5) Uani 1 1 d . . .
C8B C 0.03549(15) 0.6051(2) 0.68680(8) 0.0352(5) Uani 1 1 d . . .
H8B H 0.0026 0.5574 0.6591 0.042 Uiso 1 1 calc R . .
C9B C 0.09888(15) 0.5341(2) 0.72346(8) 0.0360(5) Uani 1 1 d . . .
H9B H 0.1096 0.4394 0.7200 0.043 Uiso 1 1 calc R . .
C10B C 0.14692(14) 0.6035(2) 0.76561(8) 0.0330(5) Uani 1 1 d . . .
H10B H 0.1893 0.5551 0.7903 0.040 Uiso 1 1 calc R . .
C11B C 0.13138(14) 0.7455(2) 0.77072(8) 0.0300(5) Uani 1 1 d . . .
C12B C 0.06816(13) 0.8157(2) 0.73273(8) 0.0302(5) Uani 1 1 d . . .
H12B H 0.0580 0.9108 0.7357 0.036 Uiso 1 1 calc R . .
C13B C 0.17904(15) 0.8256(3) 0.81604(8) 0.0385(6) Uani 1 1 d . . .
H13C H 0.2200 0.8977 0.8073 0.046 Uiso 1 1 calc R . .
H13D H 0.1289 0.8713 0.8286 0.046 Uiso 1 1 calc R . .
C14B C 0.33358(14) 0.7128(2) 0.85868(8) 0.0300(5) Uani 1 1 d . . .
C15B C 0.20172(16) 0.6642(3) 0.88775(8) 0.0442(6) Uani 1 1 d . . .
H15B H 0.1382 0.6643 0.8916 0.053 Uiso 1 1 calc R . .
C16B C 0.27603(16) 0.5907(3) 0.91355(8) 0.0429(6) Uani 1 1 d . . .
H16B H 0.2738 0.5303 0.9390 0.051 Uiso 1 1 calc R . .
C17B C 0.45412(15) 0.5613(3) 0.91470(8) 0.0417(6) Uani 1 1 d . . .
H17C H 0.4872 0.5550 0.8883 0.050 Uiso 1 1 calc R . .
H17D H 0.4480 0.4676 0.9265 0.050 Uiso 1 1 calc R . .
C18B C 0.51495(16) 0.6473(3) 0.95535(8) 0.0462(6) Uani 1 1 d . . .
H18D H 0.5225 0.7396 0.9437 0.069 Uiso 1 1 calc R . .
H18E H 0.5778 0.6049 0.9664 0.069 Uiso 1 1 calc R . .
H18F H 0.4833 0.6521 0.9819 0.069 Uiso 1 1 calc R . .
N1B N -0.14449(12) 0.76508(19) 0.63866(6) 0.0313(4) Uani 1 1 d . . .
N2B N -0.28436(11) 0.6896(2) 0.59819(7) 0.0322(4) Uani 1 1 d . . .
N3B N 0.23731(12) 0.74044(19) 0.85403(7) 0.0331(4) Uani 1 1 d . . .
N4B N 0.35698(12) 0.61954(19) 0.89590(6) 0.0338(4) Uani 1 1 d . . .

loop_
_atom_site_aniso_label
_atom_site_aniso_U_11
_atom_site_aniso_U_22
_atom_site_aniso_U_33
_atom_site_aniso_U_23
_atom_site_aniso_U_13
_atom_site_aniso_U_12
S1A 0.0287(3) 0.0349(3) 0.0504(4) -0.0010(3) 0.0138(2) -0.0035(2)
S2A 0.0396(4) 0.1004(7) 0.0350(4) -0.0036(4) 0.0169(3) -0.0082(3)
C1A 0.0241(10) 0.0272(12) 0.0312(12) -0.0086(9) 0.0010(8) -0.0036(8)
C2A 0.0223(10) 0.0554(16) 0.0365(13) -0.0067(11) 0.0060(9) -0.0036(10)
C3A 0.0342(12) 0.0590(17) 0.0301(12) -0.0031(12) 0.0100(10) -0.0110(11)
C4A 0.0324(11) 0.0419(15) 0.0384(13) 0.0017(11) -0.0070(10) -0.0008(10)
C5A 0.0541(15) 0.0452(17) 0.0498(16) 0.0038(13) 0.0008(12) 0.0021(12)
C6A 0.0306(11) 0.0317(13) 0.0366(12) -0.0016(10) -0.0020(9) -0.0001(9)
C7A 0.0243(10) 0.0305(12) 0.0265(11) -0.0009(9) 0.0061(8) -0.0026(9)
C8A 0.0261(10) 0.0328(12) 0.0273(11) 0.0026(10) 0.0046(8) 0.0037(9)
C9A 0.0325(11) 0.0265(12) 0.0337(12) -0.0023(10) 0.0078(9) 0.0022(9)
C10A 0.0287(10) 0.0313(12) 0.0303(11) -0.0056(10) 0.0016(9) -0.0033(9)
C11A 0.0259(10) 0.0302(12) 0.0261(11) 0.0010(9) 0.0070(8) 0.0019(9)
C12A 0.0269(10) 0.0270(11) 0.0293(11) -0.0011(9) 0.0081(8) 0.0001(9)
C13A 0.0322(11) 0.0349(13) 0.0346(12) -0.0005(10) -0.0006(9) 0.0014(10)
C14A 0.0247(10) 0.0413(14) 0.0268(11) -0.0008(10) 0.0030(8) 0.0067(9)
C15A 0.0327(11) 0.0399(14) 0.0276(12) 0.0041(10) 0.0091(9) 0.0107(10)
C16A 0.0282(10) 0.0371(13) 0.0386(13) 0.0092(11) 0.0099(9) 0.0061(9)
C17A 0.0409(12) 0.0398(15) 0.0434(14) -0.0103(12) 0.0008(10) 0.0037(11)
C18A 0.0427(13) 0.0503(17) 0.0436(14) -0.0094(13) -0.0044(11) 0.0014(12)
N1A 0.0251(8) 0.0352(11) 0.0296(10) -0.0052(8) 0.0023(7) -0.0005(8)
N2A 0.0261(9) 0.0403(12) 0.0304(10) -0.0026(9) 0.0012(7) -0.0050(8)
N3A 0.0247(8) 0.0392(11) 0.0258(10) 0.0004(8) 0.0036(7) 0.0050(8)
N4A 0.0267(9) 0.0351(11) 0.0307(10) -0.0005(8) 0.0010(7) 0.0040(8)
S1B 0.0479(4) 0.0651(5) 0.0285(3) 0.0071(3) 0.0115(3) -0.0080(3)
S2B 0.0361(3) 0.0408(4) 0.0440(4) 0.0037(3) 0.0137(3) -0.0045(3)
C1B 0.0273(10) 0.0308(12) 0.0294(12) 0.0048(10) 0.0047(9) 0.0027(9)
C2B 0.0376(12) 0.0544(16) 0.0264(12) -0.0030(11) 0.0114(10) -0.0046(11)
C3B 0.0310(11) 0.0540(16) 0.0387(13) 0.0007(12) 0.0152(10) -0.0027(11)
C4B 0.0319(11) 0.0515(17) 0.0430(14) 0.0067(13) -0.0045(10) -0.0061(11)
C5B 0.113(3) 0.047(2) 0.073(2) -0.0116(17) -0.0365(19) -0.0100(18)
C6B 0.0332(11) 0.0512(16) 0.0371(13) 0.0094(12) -0.0015(10) -0.0160(11)
C7B 0.0261(10) 0.0400(14) 0.0278(11) 0.0030(10) 0.0055(9) -0.0082(9)
C8B 0.0332(11) 0.0419(14) 0.0301(12) -0.0068(10) 0.0066(9) -0.0123(10)
C9B 0.0344(11) 0.0309(13) 0.0434(13) -0.0071(11) 0.0107(10) -0.0022(10)
C10B 0.0302(11) 0.0339(13) 0.0334(12) -0.0015(10) 0.0046(9) 0.0022(9)
C11B 0.0236(10) 0.0342(13) 0.0322(12) -0.0033(10) 0.0067(9) -0.0014(9)
C12B 0.0235(10) 0.0306(12) 0.0356(12) 0.0000(10) 0.0050(9) -0.0008(9)
C13B 0.0332(11) 0.0402(14) 0.0367(13) -0.0094(11) -0.0029(10) 0.0062(10)
C14B 0.0300(11) 0.0296(12) 0.0282(12) -0.0038(9) 0.0023(9) -0.0025(9)
C15B 0.0351(12) 0.0670(18) 0.0316(13) -0.0072(13) 0.0099(10) -0.0145(12)
C16B 0.0493(14) 0.0507(16) 0.0286(12) -0.0005(11) 0.0089(10) -0.0174(12)
C17B 0.0443(13) 0.0358(14) 0.0385(13) 0.0008(11) -0.0033(10) 0.0088(11)
C18B 0.0377(12) 0.0601(18) 0.0360(13) -0.0062(13) -0.0010(10) 0.0097(12)
N1B 0.0267(9) 0.0399(11) 0.0257(9) 0.0016(8) 0.0030(7) -0.0057(8)
N2B 0.0224(8) 0.0394(11) 0.0328(10) 0.0019(9) 0.0028(7) -0.0008(8)
N3B 0.0256(9) 0.0432(12) 0.0283(10) -0.0038(9) 0.0015(7) 0.0000(8)
N4B 0.0344(9) 0.0334(11) 0.0299(10) 0.0009(8) 0.0002(8) -0.0022(8)

loop_
_atom_type_symbol
_atom_type_description
_atom_type_scat_dispersion_real
_atom_type_scat_dispersion_imag
_atom_type_scat_source
S S 0.1246 0.1234 'International Tables Vol C Tables 4.2.6.8 and 6.1.1.4'
C C 0.0033 0.0016 'International Tables Vol C Tables 4.2.6.8 and 6.1.1.4'
N N 0.0061 0.0033 'International Tables Vol C Tables 4.2.6.8 and 6.1.1.4'
H H 0.0000 0.0000 'International Tables Vol C Tables 4.2.6.8 and 6.1.1.4'

loop_
_geom_angle_atom_site_label_1
_geom_angle_atom_site_label_2
_geom_angle_atom_site_label_3
_geom_angle
_geom_angle_site_symmetry_1
_geom_angle_site_symmetry_3
_geom_angle_publ_flag
N1A C1A N2A 105.61(17) . . ?
N1A C1A S1A 126.84(17) . . ?
N2A C1A S1A 127.55(16) . . ?
C3A C2A N1A 106.92(18) . . ?
C2A C3A N2A 107.8(2) . . ?
N2A C4A C5A 111.99(18) . . ?
N1A C6A C7A 112.95(18) . . ?
C12A C7A C8A 119.56(18) . . ?
C12A C7A C6A 119.14(19) . . ?
C8A C7A C6A 121.29(18) . . ?
C9A C8A C7A 119.97(19) . . ?
C10A C9A C8A 120.2(2) . . ?
C9A C10A C11A 120.45(19) . . ?
C12A C11A C10A 118.79(18) . . ?
C12A C11A C13A 119.62(19) . . ?
C10A C11A C13A 121.56(18) . . ?
C7A C12A C11A 121.0(2) . . ?
N3A C13A C11A 113.27(18) . . ?
N4A C14A N3A 105.38(18) . . ?
N4A C14A S2A 127.30(17) . . ?
N3A C14A S2A 127.32(17) . . ?
C16A C15A N3A 107.52(19) . . ?
C15A C16A N4A 107.38(19) . . ?
N4A C17A C18A 112.49(19) . . ?
C1A N1A C2A 109.84(18) . . ?
C1A N1A C6A 125.53(18) . . ?
C2A N1A C6A 124.59(17) . . ?
C1A N2A C3A 109.80(18) . . ?
C1A N2A C4A 125.24(17) . . ?
C3A N2A C4A 124.95(19) . . ?
C14A N3A C15A 109.60(18) . . ?
C14A N3A C13A 124.36(18) . . ?
C15A N3A C13A 125.55(18) . . ?
C14A N4A C16A 110.12(18) . . ?
C14A N4A C17A 124.89(19) . . ?
C16A N4A C17A 124.98(19) . . ?
N2B C1B N1B 105.25(18) . . ?
N2B C1B S1B 127.43(17) . . ?
N1B C1B S1B 127.31(16) . . ?
C3B C2B N1B 107.3(2) . . ?
C2B C3B N2B 107.90(19) . . ?
N2B C4B C5B 111.6(2) . . ?
N1B C6B C7B 111.66(18) . . ?
C12B C7B C8B 119.0(2) . . ?
C12B C7B C6B 120.3(2) . . ?
C8B C7B C6B 120.7(2) . . ?
C9B C8B C7B 120.6(2) . . ?
C8B C9B C10B 120.3(2) . . ?
C9B C10B C11B 120.0(2) . . ?
C10B C11B C12B 118.7(2) . . ?
C10B C11B C13B 122.5(2) . . ?
C12B C11B C13B 118.82(19) . . ?
C7B C12B C11B 121.4(2) . . ?
N3B C13B C11B 113.85(19) . . ?
N4B C14B N3B 104.93(18) . . ?
N4B C14B S2B 128.26(16) . . ?
N3B C14B S2B 126.80(17) . . ?
C16B C15B N3B 106.7(2) . . ?
C15B C16B N4B 108.1(2) . . ?
N4B C17B C18B 112.66(19) . . ?
C1B N1B C2B 109.75(17) . . ?
C1B N1B C6B 124.69(18) . . ?
C2B N1B C6B 125.49(19) . . ?
C1B N2B C3B 109.84(18) . . ?
C1B N2B C4B 124.68(19) . . ?
C3B N2B C4B 125.45(18) . . ?
C14B N3B C15B 110.33(19) . . ?
C14B N3B C13B 124.36(19) . . ?
C15B N3B C13B 125.01(19) . . ?
C14B N4B C16B 109.87(18) . . ?
C14B N4B C17B 124.63(19) . . ?
C16B N4B C17B 125.5(2) . . ?

loop_
_geom_bond_atom_site_label_1
_geom_bond_atom_site_label_2
_geom_bond_distance
_geom_bond_site_symmetry_2
_geom_bond_publ_flag
S1A C1A 1.694(2) . ?
S2A C14A 1.678(2) . ?
C1A N1A 1.357(2) . ?
C1A N2A 1.360(3) . ?
C2A C3A 1.338(3) . ?
C2A N1A 1.391(3) . ?
C3A N2A 1.379(3) . ?
C4A N2A 1.468(3) . ?
C4A C5A 1.505(3) . ?
C6A N1A 1.458(3) . ?
C6A C7A 1.507(3) . ?
C7A C12A 1.382(3) . ?
C7A C8A 1.390(3) . ?
C8A C9A 1.385(3) . ?
C9A C10A 1.383(3) . ?
C10A C11A 1.393(3) . ?
C11A C12A 1.391(3) . ?
C11A C13A 1.516(3) . ?
C13A N3A 1.453(3) . ?
C14A N4A 1.354(3) . ?
C14A N3A 1.365(3) . ?
C15A C16A 1.337(3) . ?
C15A N3A 1.377(3) . ?
C16A N4A 1.375(3) . ?
C17A N4A 1.469(3) . ?
C17A C18A 1.511(3) . ?
S1B C1B 1.686(2) . ?
S2B C14B 1.682(2) . ?
C1B N2B 1.358(3) . ?
C1B N1B 1.363(3) . ?
C2B C3B 1.328(3) . ?
C2B N1B 1.383(3) . ?
C3B N2B 1.377(3) . ?
C4B N2B 1.458(3) . ?
C4B C5B 1.487(4) . ?
C6B N1B 1.459(3) . ?
C6B C7B 1.503(3) . ?
C7B C12B 1.384(3) . ?
C7B C8B 1.387(3) . ?
C8B C9B 1.378(3) . ?
C9B C10B 1.392(3) . ?
C10B C11B 1.393(3) . ?
C11B C12B 1.396(3) . ?
C11B C13B 1.508(3) . ?
C13B N3B 1.442(3) . ?
C14B N4B 1.360(3) . ?
C14B N3B 1.362(3) . ?
C15B C16B 1.330(3) . ?
C15B N3B 1.386(3) . ?
C16B N4B 1.380(3) . ?
C17B N4B 1.462(3) . ?
C17B C18B 1.507(3) . ?
